data_4076402
loop_
_publ_author_name
'Hua, Carol'
'Vuong, Khuong Q.'
'Bhadbhade, Mohan'
'Messerle, Barbara A.'

_publ_section_title
;
 New Rhodium(I) and Iridium(I) Complexes Containing Mixed
 Pyrazolyl--1,2,3-Triazolyl Ligands As Catalysts for Hydroamination
;
_journal_issue 5
_journal_name_full Organometallics
_journal_page_first 1790
_journal_paper_doi 10.1021/om201171b
_journal_volume 31
_journal_year 2012
_chemical_formula_sum 'C40 H35 B Cl2 N5 O2 Rh'
_chemical_formula_weight 802.35
_chemical_name_systematic
; 
 ? 
;
_space_group_IT_number 14
_symmetry_cell_setting monoclinic
_symmetry_space_group_name_Hall '-P 2ybc'
_symmetry_space_group_name_H-M 'P 1 21/c 1'
_atom_sites_solution_hydrogens geom
_atom_sites_solution_primary direct
_atom_sites_solution_secondary difmap
_audit_creation_method SHELXL-97
_cell_angle_alpha 90.00
_cell_angle_beta 90.00
_cell_angle_gamma 90.00
_cell_formula_units_Z 4
_cell_length_a 14.0676(5)
_cell_length_b 12.4987(4)
_cell_length_c 21.4061(7)
_cell_measurement_reflns_used 9939
_cell_measurement_temperature 155(2)
_cell_measurement_theta_max 29.886
_cell_measurement_theta_min 2.378
_cell_volume 3763.8(2)
_computing_cell_refinement '<i>APEX2 </i>(Bruker, 2007)'
_computing_data_collection '<i>APEX2 </i>(Bruker, 2007)'
_computing_data_reduction '<i>APEX2 </i>(Bruker, 2007)'
_computing_molecular_graphics '<i>SHELXTL-Plus</i> (Sheldrick, 2008)'
_computing_structure_refinement '<i>SHELXL-97</i> (Sheldrick, 2008)'
_computing_structure_solution '<i>SHELXS-97</i> (Sheldrick, 2008)'
_diffrn_ambient_temperature 155(2)
_diffrn_measured_fraction_theta_full 0.672
_diffrn_measured_fraction_theta_max 0.672
_diffrn_measurement_device_type 'Bruker kappa APEXII CCD Diffractometer'
_diffrn_measurement_method '\f scans, and \w scans with \k offsets'
_diffrn_radiation_monochromator graphite
_diffrn_radiation_source 'fine-focus sealed tube'
_diffrn_radiation_type MoK\a
_diffrn_radiation_wavelength 0.71073
_diffrn_reflns_av_R_equivalents 0.0343
_diffrn_reflns_av_sigmaI/netI 0.0478
_diffrn_reflns_limit_h_max 16
_diffrn_reflns_limit_h_min -15
_diffrn_reflns_limit_k_max 14
_diffrn_reflns_limit_k_min -11
_diffrn_reflns_limit_l_max 23
_diffrn_reflns_limit_l_min -25
_diffrn_reflns_number 15392
_diffrn_reflns_theta_full 25.00
_diffrn_reflns_theta_max 25.00
_diffrn_reflns_theta_min 2.89
_exptl_absorpt_coefficient_mu 0.637
_exptl_absorpt_correction_T_max 0.8885
_exptl_absorpt_correction_T_min 0.8063
_exptl_absorpt_correction_type multi-scan
_exptl_absorpt_process_details 'SADABS (Bruker, 2001)'
_exptl_crystal_colour Yellow
_exptl_crystal_density_diffrn 1.416
_exptl_crystal_density_method 'not measured'
_exptl_crystal_description Blocks
_exptl_crystal_F_000 1640
_exptl_crystal_size_max 0.35
_exptl_crystal_size_mid 0.25
_exptl_crystal_size_min 0.19
_refine_diff_density_max 0.282
_refine_diff_density_min -0.313
_refine_diff_density_rms 0.053
_refine_ls_extinction_method none
_refine_ls_goodness_of_fit_ref 1.034
_refine_ls_hydrogen_treatment constr
_refine_ls_matrix_type full
_refine_ls_number_parameters 460
_refine_ls_number_reflns 4456
_refine_ls_number_restraints 0
_refine_ls_restrained_S_all 1.034
_refine_ls_R_factor_all 0.0387
_refine_ls_R_factor_gt 0.0284
_refine_ls_shift/su_max 0.003
_refine_ls_shift/su_mean 0.000
_refine_ls_structure_factor_coef Fsqd
_refine_ls_weighting_details 'calc w=1/[\s^2^(Fo^2^)+(0.0323P)^2^+0.0000P] where P=(Fo^2^+2Fc^2^)/3'
_refine_ls_weighting_scheme calc
_refine_ls_wR_factor_gt 0.0694
_refine_ls_wR_factor_ref 0.0719
_reflns_number_gt 3608
_reflns_number_total 4456
_reflns_threshold_expression >2sigma(I)
_cod_data_source_file om201171b_si_002.cif
_cod_data_source_block khuong19
_cod_depositor_comments
;
The following automatic conversions were performed:

'_symmetry_cell_setting' value 'Monoclinic' changed to 'monoclinic'
according to /home/saulius/struct/CIF-dictionaries/cif_core.dic
dictionary named 'cif_core.dic' version 2.4.1 from
2010-06-29.

'_exptl_absorpt_correction_type' value 'Multi-scan'
changed to 'multi-scan' according to
/home/saulius/struct/CIF-dictionaries/cif_core.dic dictionary named
'cif_core.dic' version 2.4.1 from 2010-06-29.

Automatic conversion script
Id: cif_fix_values 1715 2011-07-08 13:25:40Z adriana 
;
_cod_original_sg_symbol_H-M P2(1)/c
_cod_database_code 4076402

loop_
_symmetry_equiv_pos_as_xyz
'x, y, z'
'-x, y+1/2, -z+1/2'
'-x, -y, -z'
'x, -y-1/2, z-1/2'

loop_
_atom_site_label
_atom_site_type_symbol
_atom_site_fract_x
_atom_site_fract_y
_atom_site_fract_z
_atom_site_U_iso_or_equiv
_atom_site_adp_type
_atom_site_occupancy
_atom_site_symmetry_multiplicity
_atom_site_calc_flag
_atom_site_refinement_flags
Rh1 Rh 0.442876(17) 0.610780(18) 1.040189(10) 0.02525(9) Uani 1 1 d .
C1B C 0.5208(2) 0.6400(3) 1.10844(14) 0.0321(7) Uani 1 1 d .
O1B O 0.56769(18) 0.6563(2) 1.15032(10) 0.0462(6) Uani 1 1 d .
C2B C 0.3711(2) 0.5248(3) 1.09322(14) 0.0329(7) Uani 1 1 d .
O2B O 0.33020(18) 0.4743(2) 1.12722(11) 0.0524(7) Uani 1 1 d .
N1 N 0.48908(18) 0.7628(2) 0.93268(11) 0.0293(6) Uani 1 1 d .
N2 N 0.52489(17) 0.70637(19) 0.98171(11) 0.0268(5) Uani 1 1 d .
C3 C 0.6186(2) 0.7214(2) 0.97951(14) 0.0308(7) Uani 1 1 d .
H3 H 0.6625 0.6914 1.0083 0.037 Uiso 1 1 calc R
C4 C 0.6435(2) 0.7864(3) 0.92974(14) 0.0337(7) Uani 1 1 d .
H4 H 0.7054 0.8088 0.9178 0.040 Uiso 1 1 calc R
C5 C 0.5586(2) 0.8114(2) 0.90158(14) 0.0339(7) Uani 1 1 d .
H5 H 0.5509 0.8559 0.8659 0.041 Uiso 1 1 calc R
N1' N 0.26929(18) 0.51486(19) 0.89411(11) 0.0294(6) Uani 1 1 d .
N2' N 0.30724(17) 0.4984(2) 0.95070(11) 0.0279(6) Uani 1 1 d .
N3' N 0.35485(17) 0.58715(19) 0.96378(10) 0.0253(5) Uani 1 1 d .
C4' C 0.3450(2) 0.6586(2) 0.91641(13) 0.0278(7) Uani 1 1 d .
C5' C 0.2908(2) 0.6119(2) 0.87148(14) 0.0300(7) Uani 1 1 d .
H5' H 0.2722 0.6416 0.8325 0.036 Uiso 1 1 calc R
C1A C 0.3868(2) 0.7674(2) 0.92221(16) 0.0341(7) Uani 1 1 d .
H11A H 0.3738 0.8083 0.8836 0.041 Uiso 1 1 calc R
H12A H 0.3562 0.8054 0.9574 0.041 Uiso 1 1 calc R
C2A C 0.2070(2) 0.4323(3) 0.86646(15) 0.0367(8) Uani 1 1 d .
H22A H 0.2160 0.3639 0.8890 0.044 Uiso 1 1 calc R
H21A H 0.2251 0.4208 0.8223 0.044 Uiso 1 1 calc R
C3A C 0.1040(2) 0.4645(2) 0.86980(13) 0.0286(7) Uani 1 1 d .
C4A C 0.0421(3) 0.4342(3) 0.82330(17) 0.0552(10) Uani 1 1 d .
H4A H 0.0640 0.3931 0.7889 0.066 Uiso 1 1 calc R
C5A C -0.0530(3) 0.4644(4) 0.8271(2) 0.0683(13) Uani 1 1 d .
H5A H -0.0956 0.4436 0.7949 0.082 Uiso 1 1 calc R
C6A C -0.0859(3) 0.5224(3) 0.8755(2) 0.0539(10) Uani 1 1 d .
H6A H -0.1511 0.5418 0.8777 0.065 Uiso 1 1 calc R
C7A C -0.0253(3) 0.5524(4) 0.9204(2) 0.0671(13) Uani 1 1 d .
H7A H -0.0478 0.5948 0.9541 0.080 Uiso 1 1 calc R
C8A C 0.0688(3) 0.5229(4) 0.91857(19) 0.0609(12) Uani 1 1 d .
H8A H 0.1100 0.5433 0.9517 0.073 Uiso 1 1 calc R
B1B B 0.2854(3) 0.9074(3) 0.15294(14) 0.0240(7) Uani 1 1 d .
C11B C 0.2379(2) 0.8651(2) 0.08725(12) 0.0238(6) Uani 1 1 d .
C12B C 0.2027(2) 0.7614(2) 0.08013(13) 0.0299(7) Uani 1 1 d .
H12B H 0.2089 0.7132 0.1142 0.036 Uiso 1 1 calc R
C13B C 0.1593(2) 0.7248(3) 0.02593(14) 0.0356(8) Uani 1 1 d .
H13B H 0.1363 0.6534 0.0237 0.043 Uiso 1 1 calc R
C14B C 0.1496(2) 0.7924(3) -0.02489(14) 0.0380(8) Uani 1 1 d .
H14B H 0.1197 0.7683 -0.0621 0.046 Uiso 1 1 calc R
C15B C 0.1842(3) 0.8954(3) -0.02035(14) 0.0373(8) Uani 1 1 d .
H15B H 0.1787 0.9426 -0.0549 0.045 Uiso 1 1 calc R
C16B C 0.2273(2) 0.9307(3) 0.03445(12) 0.0307(7) Uani 1 1 d .
H16B H 0.2505 1.0021 0.0362 0.037 Uiso 1 1 calc R
C21B C 0.2463(2) 1.0291(2) 0.16948(12) 0.0248(6) Uani 1 1 d .
C22B C 0.1591(2) 1.0702(3) 0.14698(13) 0.0311(7) Uani 1 1 d .
H22B H 0.1214 1.0259 0.1208 0.037 Uiso 1 1 calc R
C23B C 0.1261(3) 1.1710(3) 0.16096(14) 0.0413(8) Uani 1 1 d .
H23B H 0.0677 1.1952 0.1438 0.050 Uiso 1 1 calc R
C24B C 0.1776(3) 1.2370(3) 0.19991(15) 0.0454(9) Uani 1 1 d .
H24B H 0.1547 1.3064 0.2100 0.055 Uiso 1 1 calc R
C25B C 0.2633(3) 1.2011(2) 0.22412(14) 0.0409(9) Uani 1 1 d .
H25B H 0.2995 1.2460 0.2509 0.049 Uiso 1 1 calc R
C26B C 0.2957(3) 1.1002(2) 0.20923(13) 0.0302(7) Uani 1 1 d .
H26B H 0.3544 1.0772 0.2266 0.036 Uiso 1 1 calc R
C31B C 0.2488(2) 0.8274(2) 0.20877(12) 0.0241(6) Uani 1 1 d .
C32B C 0.1585(2) 0.8393(2) 0.23542(12) 0.0288(7) Uani 1 1 d .
H32B H 0.1211 0.8990 0.2233 0.035 Uiso 1 1 calc R
C33B C 0.1210(3) 0.7683(3) 0.27868(14) 0.0404(8) Uani 1 1 d .
H33B H 0.0597 0.7805 0.2958 0.048 Uiso 1 1 calc R
C34B C 0.1727(3) 0.6802(3) 0.29678(14) 0.0471(10) Uani 1 1 d .
H34B H 0.1475 0.6311 0.3263 0.056 Uiso 1 1 calc R
C35B C 0.2617(3) 0.6641(3) 0.27143(15) 0.0438(9) Uani 1 1 d .
H35B H 0.2979 0.6034 0.2836 0.053 Uiso 1 1 calc R
C36B C 0.2992(2) 0.7362(2) 0.22803(13) 0.0324(7) Uani 1 1 d .
H36B H 0.3606 0.7231 0.2111 0.039 Uiso 1 1 calc R
C41B C 0.4018(2) 0.9103(2) 0.14725(13) 0.0276(7) Uani 1 1 d .
C42B C 0.4614(2) 0.9132(2) 0.20031(15) 0.0359(8) Uani 1 1 d .
H42B H 0.4332 0.9078 0.2405 0.043 Uiso 1 1 calc R
C43B C 0.5591(3) 0.9237(3) 0.19611(18) 0.0466(9) Uani 1 1 d .
H43B H 0.5961 0.9262 0.2332 0.056 Uiso 1 1 calc R
C44B C 0.6035(3) 0.9307(3) 0.1389(2) 0.0490(9) Uani 1 1 d .
H44B H 0.6706 0.9376 0.1362 0.059 Uiso 1 1 calc R
C45B C 0.5483(3) 0.9275(3) 0.08547(18) 0.0437(8) Uani 1 1 d .
H45B H 0.5773 0.9319 0.0455 0.052 Uiso 1 1 calc R
C46B C 0.4504(2) 0.9177(2) 0.09032(15) 0.0319(7) Uani 1 1 d .
H46B H 0.4141 0.9160 0.0529 0.038 Uiso 1 1 calc R
C1D C 0.9578(3) 0.8374(4) 0.0858(2) 0.0752(14) Uani 1 1 d .
H1D1 H 0.9974 0.7751 0.0974 0.090 Uiso 1 1 calc R
H1D2 H 1.0007 0.8939 0.0698 0.090 Uiso 1 1 calc R
Cl1 Cl 0.90102(11) 0.88425(11) 0.15173(5) 0.0849(4) Uani 1 1 d .
Cl2 Cl 0.88010(10) 0.79966(10) 0.02639(6) 0.0802(4) Uani 1 1 d .

loop_
_atom_site_aniso_label
_atom_site_aniso_U_11
_atom_site_aniso_U_22
_atom_site_aniso_U_33
_atom_site_aniso_U_23
_atom_site_aniso_U_13
_atom_site_aniso_U_12
Rh1 0.02008(14) 0.03144(16) 0.02424(12) 0.00514(9) -0.00140(9) -0.00261(10)
C1B 0.0271(17) 0.0366(18) 0.0325(16) 0.0042(13) 0.0012(14) 0.0008(14)
O1B 0.0434(15) 0.0590(16) 0.0362(13) -0.0039(11) -0.0151(12) -0.0005(13)
C2B 0.0295(18) 0.039(2) 0.0308(15) 0.0055(13) -0.0020(14) -0.0066(15)
O2B 0.0483(16) 0.0644(18) 0.0445(13) 0.0126(12) 0.0071(12) -0.0186(14)
N1 0.0270(14) 0.0285(14) 0.0325(13) 0.0085(11) -0.0014(11) -0.0016(11)
N2 0.0231(14) 0.0278(14) 0.0295(12) 0.0048(10) -0.0003(10) 0.0000(11)
C3 0.0243(17) 0.0289(18) 0.0392(16) 0.0038(13) -0.0029(13) -0.0025(13)
C4 0.0267(17) 0.0357(19) 0.0386(17) 0.0053(14) 0.0034(14) -0.0070(14)
C5 0.039(2) 0.0285(18) 0.0345(16) 0.0088(13) 0.0009(14) -0.0008(14)
N1' 0.0297(15) 0.0291(15) 0.0295(12) -0.0053(10) -0.0060(11) 0.0014(11)
N2' 0.0230(14) 0.0296(15) 0.0311(12) 0.0027(10) -0.0036(10) -0.0012(11)
N3' 0.0203(13) 0.0276(14) 0.0280(12) 0.0037(10) -0.0010(10) 0.0011(11)
C4' 0.0225(16) 0.0282(17) 0.0328(16) 0.0063(13) -0.0019(13) 0.0060(13)
C5' 0.0299(18) 0.0320(18) 0.0282(15) 0.0038(12) -0.0039(13) 0.0042(14)
C1A 0.0269(17) 0.0311(19) 0.0443(17) 0.0073(14) -0.0086(14) 0.0030(14)
C2A 0.038(2) 0.0315(18) 0.0411(17) -0.0113(14) -0.0057(15) -0.0018(15)
C3A 0.0334(18) 0.0247(17) 0.0278(14) -0.0024(12) -0.0066(13) -0.0046(13)
C4A 0.061(3) 0.060(3) 0.044(2) -0.0169(18) -0.0196(19) 0.002(2)
C5A 0.051(3) 0.083(3) 0.072(3) -0.005(2) -0.033(2) -0.010(2)
C6A 0.031(2) 0.053(3) 0.077(3) 0.019(2) -0.003(2) -0.0009(18)
C7A 0.038(2) 0.076(3) 0.087(3) -0.036(3) 0.007(2) 0.002(2)
C8A 0.036(2) 0.089(3) 0.058(2) -0.041(2) -0.0095(18) 0.002(2)
B1B 0.0280(19) 0.0226(17) 0.0214(15) -0.0012(12) 0.0004(13) -0.0015(14)
C11B 0.0227(16) 0.0254(16) 0.0235(14) -0.0021(11) 0.0027(12) 0.0019(12)
C12B 0.0331(18) 0.0323(18) 0.0244(14) -0.0025(12) -0.0026(13) -0.0016(14)
C13B 0.0402(19) 0.0332(19) 0.0335(16) -0.0116(13) -0.0024(14) -0.0041(15)
C14B 0.0330(19) 0.058(2) 0.0234(15) -0.0111(14) -0.0031(13) -0.0003(16)
C15B 0.041(2) 0.049(2) 0.0217(14) 0.0010(13) -0.0024(14) 0.0067(16)
C16B 0.0398(19) 0.0288(17) 0.0235(14) -0.0001(12) 0.0020(13) 0.0012(14)
C21B 0.0321(17) 0.0238(16) 0.0184(12) 0.0030(11) 0.0052(12) -0.0011(13)
C22B 0.0313(18) 0.0307(18) 0.0313(15) -0.0003(13) 0.0050(13) 0.0022(14)
C23B 0.046(2) 0.042(2) 0.0366(18) 0.0083(15) 0.0113(16) 0.0135(17)
C24B 0.074(3) 0.0275(19) 0.0344(17) 0.0001(14) 0.0125(18) 0.0135(18)
C25B 0.074(3) 0.0235(17) 0.0258(15) -0.0015(12) 0.0037(16) -0.0049(17)
C26B 0.044(2) 0.0242(17) 0.0229(14) 0.0027(12) 0.0013(13) -0.0016(14)
C31B 0.0320(17) 0.0220(16) 0.0184(13) -0.0013(11) -0.0067(12) -0.0054(13)
C32B 0.0307(18) 0.0322(17) 0.0234(14) 0.0009(12) -0.0014(12) -0.0073(14)
C33B 0.043(2) 0.049(2) 0.0290(16) 0.0011(14) 0.0001(15) -0.0194(17)
C34B 0.079(3) 0.037(2) 0.0246(16) 0.0074(14) -0.0051(18) -0.025(2)
C35B 0.073(3) 0.0260(18) 0.0322(17) 0.0009(14) -0.0161(18) -0.0013(18)
C36B 0.045(2) 0.0266(17) 0.0252(14) -0.0023(12) -0.0051(14) 0.0008(15)
C41B 0.0310(18) 0.0195(16) 0.0323(15) -0.0056(11) -0.0003(13) 0.0007(13)
C42B 0.0335(19) 0.0376(19) 0.0365(17) -0.0047(13) -0.0062(14) 0.0028(15)
C43B 0.034(2) 0.047(2) 0.059(2) -0.0096(17) -0.0127(18) -0.0025(17)
C44B 0.0253(19) 0.039(2) 0.082(3) -0.0127(19) 0.0033(19) -0.0059(16)
C45B 0.039(2) 0.035(2) 0.057(2) -0.0098(16) 0.0150(17) -0.0064(16)
C46B 0.0309(19) 0.0267(17) 0.0382(16) -0.0038(13) 0.0015(14) -0.0036(13)
C1D 0.049(3) 0.096(4) 0.080(3) -0.015(3) 0.004(2) -0.002(3)
Cl1 0.0843(9) 0.1135(11) 0.0568(7) 0.0094(6) 0.0105(6) 0.0373(8)
Cl2 0.0817(9) 0.0754(8) 0.0836(8) -0.0050(6) -0.0237(7) 0.0043(7)

loop_
_atom_type_symbol
_atom_type_description
_atom_type_scat_dispersion_real
_atom_type_scat_dispersion_imag
_atom_type_scat_source
C C 0.0033 0.0016 'International Tables Vol C Tables 4.2.6.8 and 6.1.1.4'
H H 0.0000 0.0000 'International Tables Vol C Tables 4.2.6.8 and 6.1.1.4'
B B 0.0013 0.0007 'International Tables Vol C Tables 4.2.6.8 and 6.1.1.4'
N N 0.0061 0.0033 'International Tables Vol C Tables 4.2.6.8 and 6.1.1.4'
O O 0.0106 0.0060 'International Tables Vol C Tables 4.2.6.8 and 6.1.1.4'
Rh Rh -1.1178 0.9187 'International Tables Vol C Tables 4.2.6.8 and 6.1.1.4'
Cl Cl 0.1484 0.1585 'International Tables Vol C Tables 4.2.6.8 and 6.1.1.4'

loop_
_geom_angle_atom_site_label_1
_geom_angle_atom_site_label_2
_geom_angle_atom_site_label_3
_geom_angle
C2B Rh1 C1B 87.37(13)
C2B Rh1 N3' 94.30(11)
C1B Rh1 N3' 176.88(12)
C2B Rh1 N2 179.14(11)
C1B Rh1 N2 91.88(12)
N3' Rh1 N2 86.46(9)
O1B C1B Rh1 178.9(3)
O2B C2B Rh1 177.1(3)
C5 N1 N2 110.5(2)
C5 N1 C1A 129.2(2)
N2 N1 C1A 120.3(2)
C3 N2 N1 105.4(2)
C3 N2 Rh1 130.6(2)
N1 N2 Rh1 123.82(18)
N2 C3 C4 111.1(3)
N2 C3 H3 124.4
C4 C3 H3 124.4
C5 C4 C3 104.6(3)
C5 C4 H4 127.7
C3 C4 H4 127.7
N1 C5 C4 108.4(3)
N1 C5 H5 125.8
C4 C5 H5 125.8
N2' N1' C5' 112.1(2)
N2' N1' C2A 119.4(3)
C5' N1' C2A 128.4(2)
N3' N2' N1' 105.3(2)
N2' N3' C4' 109.9(2)
N2' N3' Rh1 125.99(17)
C4' N3' Rh1 123.8(2)
N3' C4' C5' 107.7(3)
N3' C4' C1A 119.9(3)
C5' C4' C1A 132.4(3)
N1' C5' C4' 105.0(2)
N1' C5' H5' 127.5
C4' C5' H5' 127.5
N1 C1A C4' 111.6(2)
N1 C1A H11A 109.3
C4' C1A H11A 109.3
N1 C1A H12A 109.3
C4' C1A H12A 109.3
H11A C1A H12A 108.0
N1' C2A C3A 111.4(3)
N1' C2A H22A 109.4
C3A C2A H22A 109.4
N1' C2A H21A 109.4
C3A C2A H21A 109.4
H22A C2A H21A 108.0
C8A C3A C4A 118.1(3)
C8A C3A C2A 121.8(3)
C4A C3A C2A 120.1(3)
C3A C4A C5A 119.4(4)
C3A C4A H4A 120.3
C5A C4A H4A 120.3
C6A C5A C4A 121.5(4)
C6A C5A H5A 119.3
C4A C5A H5A 119.3
C7A C6A C5A 119.0(4)
C7A C6A H6A 120.5
C5A C6A H6A 120.5
C6A C7A C8A 121.2(4)
C6A C7A H7A 119.4
C8A C7A H7A 119.4
C3A C8A C7A 120.9(3)
C3A C8A H8A 119.6
C7A C8A H8A 119.6
C31B B1B C41B 112.3(2)
C31B B1B C11B 107.5(2)
C41B B1B C11B 110.4(2)
C31B B1B C21B 107.5(2)
C41B B1B C21B 109.0(2)
C11B B1B C21B 110.1(2)
C12B C11B C16B 114.6(3)
C12B C11B B1B 122.4(2)
C16B C11B B1B 122.9(3)
C13B C12B C11B 123.6(3)
C13B C12B H12B 118.2
C11B C12B H12B 118.2
C14B C13B C12B 120.0(3)
C14B C13B H13B 120.0
C12B C13B H13B 120.0
C15B C14B C13B 118.6(3)
C15B C14B H14B 120.7
C13B C14B H14B 120.7
C14B C15B C16B 120.6(3)
C14B C15B H15B 119.7
C16B C15B H15B 119.7
C15B C16B C11B 122.6(3)
C15B C16B H16B 118.7
C11B C16B H16B 118.7
C26B C21B C22B 113.8(3)
C26B C21B B1B 122.9(3)
C22B C21B B1B 123.3(2)
C23B C22B C21B 123.5(3)
C23B C22B H22B 118.3
C21B C22B H22B 118.3
C22B C23B C24B 120.1(3)
C22B C23B H23B 119.9
C24B C23B H23B 119.9
C23B C24B C25B 119.3(3)
C23B C24B H24B 120.3
C25B C24B H24B 120.3
C26B C25B C24B 119.8(3)
C26B C25B H25B 120.1
C24B C25B H25B 120.1
C25B C26B C21B 123.4(3)
C25B C26B H26B 118.3
C21B C26B H26B 118.3
C32B C31B C36B 115.1(3)
C32B C31B B1B 121.1(3)
C36B C31B B1B 123.4(3)
C33B C32B C31B 123.3(3)
C33B C32B H32B 118.4
C31B C32B H32B 118.4
C34B C33B C32B 120.0(3)
C34B C33B H33B 120.0
C32B C33B H33B 120.0
C33B C34B C35B 119.1(3)
C33B C34B H34B 120.5
C35B C34B H34B 120.5
C34B C35B C36B 120.7(3)
C34B C35B H35B 119.7
C36B C35B H35B 119.7
C35B C36B C31B 121.8(3)
C35B C36B H36B 119.1
C31B C36B H36B 119.1
C46B C41B C42B 114.1(3)
C46B C41B B1B 123.5(3)
C42B C41B B1B 122.2(3)
C43B C42B C41B 122.7(3)
C43B C42B H42B 118.7
C41B C42B H42B 118.7
C44B C43B C42B 120.9(3)
C44B C43B H43B 119.5
C42B C43B H43B 119.5
C43B C44B C45B 118.6(3)
C43B C44B H44B 120.7
C45B C44B H44B 120.7
C44B C45B C46B 119.9(3)
C44B C45B H45B 120.0
C46B C45B H45B 120.0
C45B C46B C41B 123.8(3)
C45B C46B H46B 118.1
C41B C46B H46B 118.1
Cl1 C1D Cl2 113.5(3)
Cl1 C1D H1D1 108.9
Cl2 C1D H1D1 108.9
Cl1 C1D H1D2 108.9
Cl2 C1D H1D2 108.9
H1D1 C1D H1D2 107.7

loop_
_geom_bond_atom_site_label_1
_geom_bond_atom_site_label_2
_geom_bond_distance
Rh1 C2B 1.861(3)
Rh1 C1B 1.863(3)
Rh1 N3' 2.073(2)
Rh1 N2 2.080(2)
C1B O1B 1.131(4)
C2B O2B 1.122(4)
N1 C5 1.330(4)
N1 N2 1.361(3)
N1 C1A 1.457(4)
N2 C3 1.332(4)
C3 C4 1.385(4)
C3 H3 0.9500
C4 C5 1.373(4)
C4 H4 0.9500
C5 H5 0.9500
N1' N2' 1.340(3)
N1' C5' 1.341(4)
N1' C2A 1.478(4)
N2' N3' 1.326(3)
N3' C4' 1.358(4)
C4' C5' 1.359(4)
C4' C1A 1.487(4)
C5' H5' 0.9500
C1A H11A 0.9900
C1A H12A 0.9900
C2A C3A 1.506(5)
C2A H22A 0.9900
C2A H21A 0.9900
C3A C8A 1.366(5)
C3A C4A 1.376(4)
C4A C5A 1.392(6)
C4A H4A 0.9500
C5A C6A 1.345(6)
C5A H5A 0.9500
C6A C7A 1.338(5)
C6A H6A 0.9500
C7A C8A 1.376(5)
C7A H7A 0.9500
C8A H8A 0.9500
B1B C31B 1.641(4)
B1B C41B 1.643(5)
B1B C11B 1.644(4)
B1B C21B 1.657(4)
C11B C12B 1.396(4)
C11B C16B 1.405(4)
C12B C13B 1.389(4)
C12B H12B 0.9500
C13B C14B 1.384(4)
C13B H13B 0.9500
C14B C15B 1.380(5)
C14B H14B 0.9500
C15B C16B 1.392(4)
C15B H15B 0.9500
C16B H16B 0.9500
C21B C26B 1.413(4)
C21B C22B 1.414(4)
C22B C23B 1.376(5)
C22B H22B 0.9500
C23B C24B 1.379(5)
C23B H23B 0.9500
C24B C25B 1.386(5)
C24B H24B 0.9500
C25B C26B 1.379(4)
C25B H25B 0.9500
C26B H26B 0.9500
C31B C32B 1.401(4)
C31B C36B 1.405(4)
C32B C33B 1.387(4)
C32B H32B 0.9500
C33B C34B 1.376(5)
C33B H33B 0.9500
C34B C35B 1.379(6)
C34B H34B 0.9500
C35B C36B 1.397(5)
C35B H35B 0.9500
C36B H36B 0.9500
C41B C46B 1.400(4)
C41B C42B 1.412(4)
C42B C43B 1.384(5)
C42B H42B 0.9500
C43B C44B 1.378(6)
C43B H43B 0.9500
C44B C45B 1.383(5)
C44B H44B 0.9500
C45B C46B 1.387(5)
C45B H45B 0.9500
C46B H46B 0.9500
C1D Cl1 1.723(5)
C1D Cl2 1.742(4)
C1D H1D1 0.9900
C1D H1D2 0.9900

loop_
_geom_torsion_atom_site_label_1
_geom_torsion_atom_site_label_2
_geom_torsion_atom_site_label_3
_geom_torsion_atom_site_label_4
_geom_torsion
C2B Rh1 C1B O1B 23(17)
N3' Rh1 C1B O1B 145(16)
N2 Rh1 C1B O1B -157(17)
C1B Rh1 C2B O2B 4(6)
N3' Rh1 C2B O2B -173(6)
N2 Rh1 C2B O2B 34(13)
C5 N1 N2 C3 -0.3(3)
C1A N1 N2 C3 -177.8(3)
C5 N1 N2 Rh1 -176.3(2)
C1A N1 N2 Rh1 6.2(4)
C2B Rh1 N2 C3 8(9)
C1B Rh1 N2 C3 37.3(3)
N3' Rh1 N2 C3 -145.4(3)
C2B Rh1 N2 N1 -177(100)
C1B Rh1 N2 N1 -147.8(2)
N3' Rh1 N2 N1 29.6(2)
N1 N2 C3 C4 -0.1(3)
Rh1 N2 C3 C4 175.5(2)
N2 C3 C4 C5 0.5(4)
N2 N1 C5 C4 0.6(4)
C1A N1 C5 C4 177.8(3)
C3 C4 C5 N1 -0.7(4)
C5' N1' N2' N3' -0.7(3)
C2A N1' N2' N3' -177.1(3)
N1' N2' N3' C4' 1.2(3)
N1' N2' N3' Rh1 -173.09(18)
C2B Rh1 N3' N2' -33.5(3)
C1B Rh1 N3' N2' -156(2)
N2 Rh1 N3' N2' 146.1(2)
C2B Rh1 N3' C4' 153.0(2)
C1B Rh1 N3' C4' 31(2)
N2 Rh1 N3' C4' -27.4(2)
N2' N3' C4' C5' -1.3(3)
Rh1 N3' C4' C5' 173.1(2)
N2' N3' C4' C1A 175.9(3)
Rh1 N3' C4' C1A -9.7(4)
N2' N1' C5' C4' -0.1(3)
C2A N1' C5' C4' 175.9(3)
N3' C4' C5' N1' 0.8(3)
C1A C4' C5' N1' -175.9(3)
C5 N1 C1A C4' 127.1(3)
N2 N1 C1A C4' -56.0(4)
N3' C4' C1A N1 58.2(4)
C5' C4' C1A N1 -125.4(4)
N2' N1' C2A C3A 104.5(3)
C5' N1' C2A C3A -71.3(4)
N1' C2A C3A C8A -33.9(5)
N1' C2A C3A C4A 146.9(3)
C8A C3A C4A C5A 0.6(6)
C2A C3A C4A C5A 179.8(4)
C3A C4A C5A C6A -0.2(7)
C4A C5A C6A C7A 0.6(7)
C5A C6A C7A C8A -1.5(7)
C4A C3A C8A C7A -1.4(6)
C2A C3A C8A C7A 179.4(4)
C6A C7A C8A C3A 1.9(7)
C31B B1B C11B C12B -19.8(4)
C41B B1B C11B C12B 103.1(3)
C21B B1B C11B C12B -136.5(3)
C31B B1B C11B C16B 158.7(3)
C41B B1B C11B C16B -78.5(4)
C21B B1B C11B C16B 41.9(4)
C16B C11B C12B C13B -0.9(5)
B1B C11B C12B C13B 177.6(3)
C11B C12B C13B C14B 0.4(5)
C12B C13B C14B C15B 0.4(5)
C13B C14B C15B C16B -0.6(5)
C14B C15B C16B C11B 0.0(5)
C12B C11B C16B C15B 0.7(5)
B1B C11B C16B C15B -177.9(3)
C31B B1B C21B C26B 85.4(3)
C41B B1B C21B C26B -36.6(3)
C11B B1B C21B C26B -157.9(3)
C31B B1B C21B C22B -92.4(3)
C41B B1B C21B C22B 145.6(3)
C11B B1B C21B C22B 24.4(4)
C26B C21B C22B C23B 1.6(4)
B1B C21B C22B C23B 179.5(3)
C21B C22B C23B C24B -1.5(5)
C22B C23B C24B C25B 0.7(5)
C23B C24B C25B C26B -0.2(5)
C24B C25B C26B C21B 0.4(5)
C22B C21B C26B C25B -1.0(4)
B1B C21B C26B C25B -179.0(3)
C41B B1B C31B C32B 158.3(2)
C11B B1B C31B C32B -80.1(3)
C21B B1B C31B C32B 38.3(3)
C41B B1B C31B C36B -29.5(4)
C11B B1B C31B C36B 92.2(3)
C21B B1B C31B C36B -149.4(3)
C36B C31B C32B C33B 1.2(4)
B1B C31B C32B C33B 174.1(3)
C31B C32B C33B C34B -0.8(5)
C32B C33B C34B C35B 0.1(5)
C33B C34B C35B C36B 0.1(5)
C34B C35B C36B C31B 0.4(4)
C32B C31B C36B C35B -1.0(4)
B1B C31B C36B C35B -173.7(3)
C31B B1B C41B C46B 143.2(3)
C11B B1B C41B C46B 23.3(4)
C21B B1B C41B C46B -97.8(3)
C31B B1B C41B C42B -41.5(4)
C11B B1B C41B C42B -161.4(2)
C21B B1B C41B C42B 77.5(3)
C46B C41B C42B C43B 0.7(4)
B1B C41B C42B C43B -175.1(3)
C41B C42B C43B C44B -0.7(6)
C42B C43B C44B C45B 0.3(6)
C43B C44B C45B C46B 0.2(5)
C44B C45B C46B C41B -0.2(5)
C42B C41B C46B C45B -0.2(4)
B1B C41B C46B C45B 175.5(3)
